data_7239795
loop_
_publ_author_name
'N\'egrier, Philippe'
'Ben Hassine, Bacem'
'Barrio, Maria'
'Romanini, Michela'
'MONDIEIG, DENISE'
'Tamarit, Josep Lluis'

_publ_section_title
;
 Polymorphism of 1,3-X-adamantanes (X=Br, OH, CH3) and the crystal plastic
 phase formation ability
;
_journal_name_full CrystEngComm
_journal_paper_doi 10.1039/C9CE01910C
_journal_year 2020
_chemical_formula_moiety 'C12 H20 '
_chemical_formula_sum 'C12 H20'
_chemical_formula_weight 164.28
_chemical_name_common 1,3-dimethyAdamantane
_space_group_IT_number 14
_space_group_name_Hall '-P 2ybc'
_space_group_name_H-M_alt 'P 1 21/c 1'
_symmetry_cell_setting monoclinic
_symmetry_Int_Tables_number 14
_symmetry_space_group_name_H-M 'P 1 21/c 1'
_audit_creation_date 2019-03-25
_audit_creation_method 'Materials Studio'
_cell_angle_alpha 90.0000
_cell_angle_beta 112.271(12)
_cell_angle_gamma 90.0000
_cell_formula_units_Z 4
_cell_length_a 7.7576(18)
_cell_length_b 12.0856(2)
_cell_length_c 11.7068(19)
_cell_measurement_temperature 120(1)
_cell_measurement_theta_max 30
_cell_measurement_theta_min 5
_cell_volume 1015.7(3)
_diffrn_ambient_temperature 120(1)
_diffrn_measurement_device_type 'Inel CPS120'
_diffrn_radiation_monochromator 'Curved Quartz'
_diffrn_radiation_source 'fine-focus sealed tube'
_diffrn_radiation_type CuK\a~1~
_diffrn_radiation_wavelength 1.540562
_exptl_crystal_colour White
_exptl_crystal_density_diffrn 1.074
_exptl_crystal_description Powder
_cod_data_source_file c9ce01910c3.cif
_cod_data_source_block DMAD120LRietveld
_cod_original_sg_symbol_H-M P21/C
_cod_original_formula_sum 'C12 H20 '
_cod_database_code 7239795

loop_
_symmetry_equiv_pos_site_id
_symmetry_equiv_pos_as_xyz
1 x,y,z
2 -x,1/2+y,1/2-z
3 -x,-y,-z
4 x,1/2-y,1/2+z

loop_
_atom_site_label
_atom_site_type_symbol
_atom_site_fract_x
_atom_site_fract_y
_atom_site_fract_z
_atom_site_U_iso_or_equiv
_atom_site_adp_type
_atom_site_occupancy
C1 C 0.2172(5) 0.1666(3) 0.2326(4) 0.05000 Uiso 1.00
C2 C 0.5581(6) 0.1236(4) 0.1773(4) 0.05000 Uiso 1.00
H21 H 0.6615(7) 0.0698(5) 0.1627(6) 0.05000 Uiso 1.00
H22 H 0.5969(7) 0.2085(4) 0.1663(4) 0.05000 Uiso 1.00
C3 C 0.3592(7) 0.1001(3) 0.0797(2) 0.05000 Uiso 1.00
H3 H 0.3559(10) 0.1120(3) -0.0136(3) 0.05000 Uiso 1.00
C4 C 0.3024(7) -0.0209(3) 0.0942(2) 0.05000 Uiso 1.00
H41 H 0.1660(8) -0.0393(4) 0.0253(3) 0.05000 Uiso 1.00
H42 H 0.3999(9) -0.0777(3) 0.0787(4) 0.05000 Uiso 1.00
C5 C 0.3001(6) -0.0378(3) 0.2255(3) 0.05000 Uiso 1.00
H5 H 0.2580(9) -0.1228(3) 0.2343(3) 0.05000 Uiso 1.00
C6 C 0.2180(6) 0.1811(3) 0.0997(3) 0.05000 Uiso 1.00
H61 H 0.0787(7) 0.1659(4) 0.0309(5) 0.05000 Uiso 1.00
H62 H 0.2538(8) 0.2661(3) 0.0857(3) 0.05000 Uiso 1.00
C7 C 0.5002(6) -0.0165(3) 0.3220(3) 0.05000 Uiso 1.00
H71 H 0.5988(7) -0.0740(4) 0.3081(5) 0.05000 Uiso 1.00
H72 H 0.5028(9) -0.0324(3) 0.4143(3) 0.05000 Uiso 1.00
C8 C 0.4189(6) 0.1860(3) 0.3311(2) 0.05000 Uiso 1.00
H81 H 0.4609(7) 0.2706(3) 0.3238(3) 0.05000 Uiso 1.00
H82 H 0.4209(8) 0.1755(3) 0.4244(3) 0.05000 Uiso 1.00
C9 C 0.5633(4) 0.1053(4) 0.3114(3) 0.05000 Uiso 1.00
C10 C 0.1608(6) 0.0444(4) 0.2473(4) 0.05000 Uiso 1.00
H101 H 0.0206(5) 0.0269(5) 0.1819(6) 0.05000 Uiso 1.00
H102 H 0.1592(8) 0.0324(4) 0.3393(5) 0.05000 Uiso 1.00
C11 C 0.0770(7) 0.2504(4) 0.2489(7) 0.05000 Uiso 1.00
H111 H 0.101(6) 0.3344(10) 0.223(6) 0.05000 Uiso 1.00
H112 H -0.0661(8) 0.227(3) 0.191(4) 0.05000 Uiso 1.00
H113 H 0.089(6) 0.253(4) 0.3449(13) 0.05000 Uiso 1.00
C12 C 0.7660(5) 0.1233(5) 0.4065(5) 0.05000 Uiso 1.00
H121 H 0.8639(11) 0.116(6) 0.3605(16) 0.05000 Uiso 1.00
H122 H 0.7849(3) 0.205(2) 0.449(5) 0.05000 Uiso 1.00
H123 H 0.807(4) 0.062(4) 0.481(4) 0.05000 Uiso 1.00

loop_
_geom_angle_atom_site_label_1
_geom_angle_atom_site_label_2
_geom_angle_atom_site_label_3
_geom_angle
_geom_angle_publ_flag
C6 C1 C8 109.5(3) no
C6 C1 C10 108.7(3) no
C6 C1 C11 108.4(4) no
C8 C1 C10 107.6(3) no
C8 C1 C11 111.3(4) no
C10 C1 C11 111.3(4) no
C3 C2 C9 110.5(4) no
C2 C3 C4 109.5(3) no
C2 C3 C6 109.5(3) no
C4 C3 C6 109.4(4) no
C3 C4 C5 109.9(2) no
C4 C5 C7 108.3(4) no
C4 C5 C10 110.2(3) no
C7 C5 C10 109.8(3) no
C1 C6 C3 110.4(3) no
C5 C7 C9 110.6(3) no
C1 C8 C9 111.6(3) no
C2 C9 C7 108.7(3) no
C2 C9 C8 108.1(3) no
C2 C9 C12 109.3(3) no
C7 C9 C8 108.1(3) no
C7 C9 C12 109.5(4) no
C8 C9 C12 113.1(3) no
C1 C10 C5 110.1(4) no
C3 C2 H21 110.9(5) no
C3 C2 H22 109.0(4) no
C9 C2 H21 109.2(5) no
C9 C2 H22 110.3(4) no
H21 C2 H22 106.8(6) no
C2 C3 H3 110.5(6) no
C4 C3 H3 109.4(3) no
C6 C3 H3 108.5(4) no
C3 C4 H41 110.4(4) no
C3 C4 H42 109.4(5) no
C5 C4 H41 109.6(5) no
C5 C4 H42 110.6(4) no
H41 C4 H42 106.9(5) no
C4 C5 H5 109.4(3) no
C7 C5 H5 109.8(4) no
C10 C5 H5 109.4(5) no
C1 C6 H61 109.8(5) no
C1 C6 H62 110.5(3) no
C3 C6 H61 109.9(4) no
C3 C6 H62 109.7(5) no
H61 C6 H62 106.5(5) no
C5 C7 H71 110.5(4) no
C5 C7 H72 109.2(5) no
C9 C7 H71 109.2(5) no
C9 C7 H72 110.7(3) no
H71 C7 H72 106.6(5) no
C1 C8 H81 109.1(4) no
C1 C8 H82 110.4(5) no
C9 C8 H81 108.8(5) no
C9 C8 H82 109.5(4) no
H81 C8 H82 107.3(4) no
C1 C10 H101 110.6(5) no
C1 C10 H102 110.0(5) no
C5 C10 H101 109.4(5) no
C5 C10 H102 110.2(5) no
H101 C10 H102 106.7(6) no
C1 C11 H111 112(3) no
C1 C11 H112 110.4(18) no
C1 C11 H113 111(2) no
H111 C11 H112 108(4) no
H111 C11 H113 108(4) no
H112 C11 H113 108(3) no
C9 C12 H121 109.8(11) no
C9 C12 H122 112.1(18) no
C9 C12 H123 113(2) no
H121 C12 H122 108(4) no
H121 C12 H123 107(3) no
H122 C12 H123 108(4) no

loop_
_geom_bond_atom_site_label_1
_geom_bond_atom_site_label_2
_geom_bond_distance
_geom_bond_publ_flag
C1 C6 1.568(6) no
C1 C8 1.570(6) no
C1 C10 1.568(6) no
C1 C11 1.550(7) no
C2 C3 1.559(6) no
C2 C9 1.571(6) no
C3 C4 1.555(5) no
C3 C6 1.552(6) no
C4 C5 1.557(5) no
C5 C7 1.557(6) no
C5 C10 1.559(7) no
C7 C9 1.571(6) no
C8 C9 1.567(6) no
C9 C12 1.560(6) no
C2 H21 1.095(8) no
C2 H22 1.091(7) no
C3 H3 1.092(5) no
C4 H41 1.083(7) no
C4 H42 1.086(8) no
C5 H5 1.095(6) no
C6 H61 1.091(7) no
C6 H62 1.093(5) no
C7 H71 1.090(7) no
C7 H72 1.090(5) no
C8 H81 1.086(5) no
C8 H82 1.094(5) no
C10 H101 1.088(7) no
C10 H102 1.092(7) no
C11 H111 1.10(3) no
C11 H112 1.10(3) no
C11 H113 1.09(2) no
C12 H121 1.088(14) no
C12 H122 1.09(3) no
C12 H123 1.10(5) no

loop_
_geom_contact_atom_site_label_1
_geom_contact_atom_site_label_2
_geom_contact_distance
_geom_contact_site_symmetry_2
_geom_contact_publ_flag
C4 C8 3.586(4) . no
C6 C7 3.599(5) . no
C7 C6 3.599(5) . no
C8 C4 3.586(4) . no
C4 H81 3.051(6) 2_645 no
C6 H113 2.88(2) 4_554 no
C11 H121 2.95(4) 1_455 no
C11 H5 3.087(9) 2_555 no
H3 H42 2.332(10) 3_655 no
H5 C11 3.087(9) 2_545 no
H5 H22 2.405(6) 2_645 no
H21 H42 2.598(8) . no
H21 H121 2.32(3) . no
H22 H62 2.560(8) . no
H22 H81 2.559(7) . no
H22 H112 2.53(2) 1_655 no
H22 H5 2.405(6) 2_655 no
H41 H61 2.578(7) . no
H41 H41 2.594(9) 3_555 no
H41 H61 2.330(8) 3_555 no
H41 H101 2.311(7) 3_555 no
H42 H21 2.598(8) . no
H42 H71 2.541(7) . no
H42 H81 2.213(6) 2_645 no
H42 H3 2.332(10) 3_655 no
H61 H41 2.578(7) . no
H61 H101 2.599(8) . no
H61 H41 2.330(8) 3_555 no
H61 H113 2.42(3) 4_554 no
H62 H22 2.560(8) . no
H62 H111 2.47(6) . no
H62 H71 2.347(6) 2_655 no
H71 H42 2.541(7) . no
H71 H62 2.347(6) 2_645 no
H71 H81 2.363(6) 2_645 no
H72 H102 2.591(9) . no
H72 H123 2.47(4) . no
H72 H72 2.170(6) 3_656 no
H72 H82 2.462(5) 3_656 no
H81 H22 2.559(7) . no
H81 H122 2.51(4) . no
H81 C4 3.051(6) 2_655 no
H81 H42 2.213(6) 2_655 no
H81 H71 2.363(6) 2_655 no
H82 H102 2.564(8) . no
H82 H113 2.56(5) . no
H82 H72 2.462(5) 3_656 no
H101 H61 2.599(8) . no
H101 H112 2.52(4) . no
H101 H41 2.311(7) 3_555 no
H102 H72 2.591(9) . no
H102 H82 2.564(8) . no
H102 H123 2.32(4) 3_656 no
H111 H62 2.47(6) . no
H112 H22 2.53(2) 1_455 no
H112 H101 2.52(4) . no
H113 H82 2.56(5) . no
H113 H121 2.46(7) 1_455 no
H113 C6 2.876(19) 4_555 no
H113 H61 2.42(3) 4_555 no
H121 C11 2.95(4) 1_655 no
H121 H21 2.32(3) . no
H121 H113 2.46(7) 1_655 no
H122 H81 2.51(4) . no
H123 H72 2.47(4) . no
H123 H102 2.32(4) 3_656 no

loop_
_geom_torsion_atom_site_label_1
_geom_torsion_atom_site_label_2
_geom_torsion_atom_site_label_3
_geom_torsion_atom_site_label_4
_geom_torsion
_geom_torsion_publ_flag
C8 C1 C6 C3 57.5(4) no
C10 C1 C6 C3 -59.8(4) no
C11 C1 C6 C3 179.0(4) no
C6 C1 C8 C9 -57.5(4) no
C10 C1 C8 C9 60.5(4) no
C11 C1 C8 C9 -177.3(4) no
C6 C1 C10 C5 58.5(4) no
C8 C1 C10 C5 -60.0(4) no
C11 C1 C10 C5 177.9(4) no
C9 C2 C3 C4 -58.8(5) no
C9 C2 C3 C6 61.1(4) no
C3 C2 C9 C7 57.5(4) no
C3 C2 C9 C8 -59.5(4) no
C3 C2 C9 C12 177.0(4) no
C2 C3 C4 C5 60.6(5) no
C6 C3 C4 C5 -59.4(4) no
C2 C3 C6 C1 -59.6(4) no
C4 C3 C6 C1 60.4(3) no
C3 C4 C5 C7 -61.3(4) no
C3 C4 C5 C10 58.8(5) no
C4 C5 C7 C9 60.9(4) no
C10 C5 C7 C9 -59.5(4) no
C4 C5 C10 C1 -58.7(4) no
C7 C5 C10 C1 60.5(4) no
C5 C7 C9 C2 -59.1(4) no
C5 C7 C9 C8 58.0(4) no
C5 C7 C9 C12 -178.4(3) no
C1 C8 C9 C2 58.0(4) no
C1 C8 C9 C7 -59.4(3) no
C1 C8 C9 C12 179.2(3) no
